data_1552858
loop_
_publ_author_name
'Dai, Heshuang'
'Shichibu, Yukatsu'
'Imai, Yoshitane'
'Hara, Nobuyuki'
'Konishi, Katsuaki'
'Wang, Yue'
'Song, Zhiyi'
'Nakano, Tamaki'

_publ_section_title
;
 Synthesis and stereochemistry of helical polyurethanes based on
 2,2&#x2032;-dihydroxy-1,1&#x2032;-binaphthyl and diisocyanatobenzenes
;
_journal_issue 6
_journal_name_full 'Polymer Chemistry'
_journal_page_first 1134
_journal_page_last 1144
_journal_paper_doi 10.1039/C9PY01348B
_journal_volume 11
_journal_year 2020
_chemical_formula_sum 'C66 H54 Cl6 N4 O10'
_chemical_formula_weight 1275.83
_space_group_crystal_system monoclinic
_space_group_IT_number 14
_space_group_name_Hall '-P 2ybc'
_space_group_name_H-M_alt 'P 1 21/c 1'
_atom_sites_solution_hydrogens mixed
_audit_update_record
;
2019-09-08 deposited with the CCDC.	2019-11-11 downloaded from the CCDC.
;
_cell_angle_alpha 90
_cell_angle_beta 110.0050(10)
_cell_angle_gamma 90
_cell_formula_units_Z 2
_cell_length_a 10.8204(12)
_cell_length_b 35.106(4)
_cell_length_c 8.2849(9)
_cell_measurement_reflns_used 113
_cell_measurement_temperature 90.(2)
_cell_measurement_theta_max 20.4895
_cell_measurement_theta_min 2.0145
_cell_volume 2957.2(6)
_computing_cell_refinement 'APEX2 v2014.5-0 (Bruker AXS)'
_computing_data_collection 'Bruker SMART APEXII'
_computing_data_reduction 'SAINT V8.34A (Bruker AXS Inc., 2013)'
_computing_molecular_graphics 'XSHELL V6.3.1 (BruekrAXS)'
_computing_publication_material 'Generate Report (Bruker AXS)'
_computing_structure_refinement 'SHELXL-2014/7 (Sheldrick, 2014)'
_computing_structure_solution 'SHELXS-2013 (Sheldrick, 2013)'
_diffrn_ambient_temperature 90.(2)
_diffrn_detector_area_resol_mean 8.3333
_diffrn_measured_fraction_theta_full 0.998
_diffrn_measured_fraction_theta_max 0.998
_diffrn_measurement_device_type 'Bruker D8 goniometer'
_diffrn_measurement_method 'omega scans'
_diffrn_radiation_monochromator graphite
_diffrn_radiation_type 'Mo K\a'
_diffrn_radiation_wavelength 0.71073
_diffrn_reflns_av_R_equivalents 0.0456
_diffrn_reflns_av_unetI/netI 0.0537
_diffrn_reflns_limit_h_max 12
_diffrn_reflns_limit_h_min -12
_diffrn_reflns_limit_k_max 30
_diffrn_reflns_limit_k_min -41
_diffrn_reflns_limit_l_max 9
_diffrn_reflns_limit_l_min -9
_diffrn_reflns_number 14141
_diffrn_reflns_theta_full 25.03
_diffrn_reflns_theta_max 25.03
_diffrn_reflns_theta_min 1.16
_diffrn_source 'sealed tube'
_exptl_absorpt_coefficient_mu 0.356
_exptl_absorpt_correction_T_max 0.96
_exptl_absorpt_correction_T_min 0.65
_exptl_absorpt_correction_type multi-scan
_exptl_absorpt_process_details 'SADABS V2014/2 (Bruker AXS Inc.)'
_exptl_crystal_colour colourless
_exptl_crystal_density_diffrn 1.433
_exptl_crystal_density_method 'not measured'
_exptl_crystal_description prism
_exptl_crystal_F_000 1320
_exptl_crystal_size_max 0.290
_exptl_crystal_size_mid 0.290
_exptl_crystal_size_min 0.110
_refine_diff_density_max 0.440
_refine_diff_density_min -0.427
_refine_ls_extinction_method none
_refine_ls_goodness_of_fit_ref 1.011
_refine_ls_hydrogen_treatment mixed
_refine_ls_matrix_type full
_refine_ls_number_parameters 529
_refine_ls_number_reflns 5202
_refine_ls_number_restraints 15
_refine_ls_restrained_S_all 1.012
_refine_ls_R_factor_all 0.0773
_refine_ls_R_factor_gt 0.0500
_refine_ls_shift/su_max 0.000
_refine_ls_shift/su_mean 0.000
_refine_ls_structure_factor_coef Fsqd
_refine_ls_weighting_details 'w=1/[\s^2^(Fo^2^)+(0.1000P)^2^+0.4634P] where P=(Fo^2^+2Fc^2^)/3'
_refine_ls_weighting_scheme calc
_refine_ls_wR_factor_gt 0.1352
_refine_ls_wR_factor_ref 0.1565
_reflns_number_gt 3767
_reflns_number_total 5202
_reflns_threshold_expression 'I > 2\s(I)'
_cod_data_source_file c9py01348b2.cif
_cod_data_source_block I
_cod_depositor_comments
;Adding full bibliography for 1552858.cif.

 Adding full bibliography for 1552858.cif.
;
_cod_database_code 1552858

loop_
_space_group_symop_operation_xyz
'x, y, z'
'-x, y+1/2, -z+1/2'
'-x, -y, -z'
'x, -y-1/2, z-1/2'

loop_
_atom_site_type_symbol
_atom_site_label
_atom_site_fract_x
_atom_site_fract_y
_atom_site_fract_z
_atom_site_U_iso_or_equiv
_atom_site_adp_type
_atom_site_calc_flag
_atom_site_refinement_flags_adp
_atom_site_refinement_flags_occupancy
_atom_site_refinement_flags_posn
_atom_site_occupancy
_atom_site_disorder_assembly
_atom_site_disorder_group
C C1 0.9491(3) 0.35318(8) 0.6447(3) 0.0260(6) Uani d . . . 1.0 A 5
C C2 0.8203(3) 0.35373(8) 0.6376(3) 0.0270(6) Uani d . . . 1.0 A 5
C C3 0.7302(3) 0.32496(8) 0.5560(4) 0.0305(7) Uani d . . . 1.0 A 5
C C4 0.7681(3) 0.29657(9) 0.4717(4) 0.0330(7) Uani d . . . 1.0 A 5
C C5 0.8960(3) 0.29555(8) 0.4628(3) 0.0295(6) Uani d . . . 1.0 A 5
C C6 0.9343(3) 0.26773(9) 0.3647(4) 0.0348(7) Uani d . . . 1.0 A 5
C C7 1.0573(3) 0.26827(9) 0.3538(4) 0.0362(7) Uani d . . . 1.0 A 5
C C8 1.1498(3) 0.29588(9) 0.4435(4) 0.0337(7) Uani d . . . 1.0 A 5
C C9 1.1155(3) 0.32282(9) 0.5408(3) 0.0295(6) Uani d . . . 1.0 A 5
C C10 0.9885(3) 0.32381(8) 0.5522(3) 0.0264(6) Uani d . . . 1.0 A 5
C C11 0.6697(3) 0.40262(8) 0.6334(3) 0.0268(6) Uani d . . . 1.0 A 5
C C12 0.5311(3) 0.45222(8) 0.6924(3) 0.0271(6) Uani d . . . 1.0 A 5
C C13 0.5377(3) 0.48341(8) 0.7963(4) 0.0321(7) Uani d . . . 1.0 A 5
C C14 0.4337(3) 0.50895(9) 0.7584(4) 0.0312(7) Uani d . . . 1.0 A 5
C C15 0.3229(3) 0.50338(8) 0.6155(3) 0.0268(6) Uani d . . . 1.0 A 5
C C16 0.3158(3) 0.47205(9) 0.5120(4) 0.0324(7) Uani d . . . 1.0 A 5
C C17 0.4197(3) 0.44650(8) 0.5501(4) 0.0317(7) Uani d . . . 1.0 A 5
C C18 0.1318(3) 0.53875(8) 0.4293(3) 0.0272(6) Uani d . . . 1.0 A 5
C C19 -0.0479(3) 0.61840(8) 0.2537(3) 0.0252(6) Uani d . . . 1.0 A 5
C C20 -0.0448(3) 0.58103(8) 0.2988(3) 0.0275(6) Uani d . . . 1.0 A 5
C C21 -0.1449(3) 0.55517(9) 0.2125(4) 0.0329(7) Uani d . . . 1.0 A 5
C C22 -0.2485(3) 0.56695(9) 0.0764(4) 0.0347(7) Uani d . . . 1.0 A 5
C C23 -0.2562(3) 0.60488(8) 0.0169(4) 0.0305(7) Uani d . . . 1.0 A 5
C C24 -0.3611(3) 0.61777(10) -0.1292(4) 0.0372(8) Uani d . . . 1.0 A 5
C C25 -0.3647(3) 0.65401(10) -0.1870(4) 0.0402(8) Uani d . . . 1.0 A 5
C C26 -0.2631(3) 0.67953(10) -0.1031(4) 0.0353(7) Uani d . . . 1.0 A 5
C C27 -0.1613(3) 0.66845(8) 0.0404(3) 0.0300(6) Uani d . . . 1.0 A 5
C C28 -0.1540(3) 0.63096(8) 0.1050(3) 0.0257(6) Uani d . . . 1.0 A 5
N N1 0.6391(2) 0.42681(7) 0.7412(3) 0.0286(5) Uani d . . . 1.0 A 5
N N2 0.2175(2) 0.53008(7) 0.5851(3) 0.0291(5) Uani d . . . 1.0 A 5
O O1 0.78178(17) 0.38267(5) 0.7264(2) 0.0288(5) Uani d . . . 1.0 A 5
O O2 0.61301(19) 0.39815(6) 0.4824(2) 0.0317(5) Uani d . . . 1.0 A 5
O O3 0.1191(2) 0.52406(6) 0.2935(2) 0.0339(5) Uani d . . . 1.0 A 5
O O4 0.05622(18) 0.56916(5) 0.4476(2) 0.0291(5) Uani d . . . 1.0 A 5
H H1 0.643(3) 0.3258(8) 0.562(4) 0.034(8) Uiso d . . . 1.0 B 5
H H2 0.712(3) 0.2750(9) 0.427(4) 0.039(8) Uiso d . . . 1.0 C 5
H H3 0.873(3) 0.2509(9) 0.303(4) 0.036(9) Uiso d . . . 1.0 D 5
H H4 1.078(3) 0.2485(9) 0.286(4) 0.032(8) Uiso d . . . 1.0 E 5
H H5 1.243(3) 0.2968(8) 0.436(4) 0.032(8) Uiso d . . . 1.0 F 5
H H6 1.180(3) 0.3403(9) 0.605(4) 0.039(9) Uiso d . . . 1.0 G 5
H H7 0.694(3) 0.4277(8) 0.852(4) 0.033(8) Uiso d . . . 1.0 H 5
H H8 0.613(3) 0.4879(9) 0.900(4) 0.040(8) Uiso d . . . 1.0 I 5
H H9 0.442(3) 0.5309(10) 0.827(4) 0.048(10) Uiso d . . . 1.0 J 5
H H10 0.244(3) 0.4687(9) 0.416(4) 0.040(9) Uiso d . . . 1.0 K 5
H H11 0.407(3) 0.4244(9) 0.476(4) 0.040(8) Uiso d . . . 1.0 L 5
H H12 0.221(3) 0.5447(8) 0.677(4) 0.027(7) Uiso d . . . 1.0 M 5
H H13 -0.142(3) 0.5301(9) 0.248(4) 0.031(8) Uiso d . . . 1.0 N 5
H H14 -0.313(3) 0.5495(9) 0.017(4) 0.030(8) Uiso d . . . 1.0 O 5
H H15 -0.423(4) 0.6007(10) -0.181(4) 0.047(10) Uiso d . . . 1.0 P 5
H H16 -0.433(3) 0.6645(9) -0.283(4) 0.040(9) Uiso d . . . 1.0 Q 5
H H17 -0.259(3) 0.7072(9) -0.134(4) 0.033(8) Uiso d . . . 1.0 R 5
H H18 -0.091(3) 0.6882(8) 0.106(4) 0.033(8) Uiso d . . . 1.0 S 5
O O1A 0.1940(2) 0.57077(6) 0.8850(3) 0.0369(5) Uani d . . . 1.0 T 5
C C1A 0.2070(4) 0.61077(10) 0.8509(5) 0.0445(8) Uani d . . . 1.0 T 5
C C2A 0.0817(4) 0.62961(10) 0.8525(4) 0.0453(9) Uani d . . . 1.0 T 5
C C3A -0.0191(3) 0.59877(11) 0.7845(4) 0.0456(9) Uani d . . . 1.0 T 5
C C4A 0.0557(3) 0.56341(11) 0.8684(5) 0.0460(8) Uani d . . . 1.0 T 5
H H1A 0.219(2) 0.6146(7) 0.738(3) 0.009(6) Uiso d . . . 1.0 U 5
H H2A 0.286(4) 0.6208(11) 0.954(5) 0.072(12) Uiso d . . . 1.0 V 5
H H3A 0.059(3) 0.6554(9) 0.781(4) 0.044(9) Uiso d . . . 1.0 W 5
H H4A 0.090(4) 0.6365(10) 0.966(5) 0.054(10) Uiso d . . . 1.0 X 5
H H5A -0.049(3) 0.5986(9) 0.645(4) 0.045(9) Uiso d . . . 1.0 Y 5
H H6A -0.104(4) 0.6046(10) 0.814(5) 0.062(11) Uiso d . . . 1.0 Z 5
H H7A 0.027(3) 0.5408(10) 0.802(5) 0.049(10) Uiso d . . . 1.0 A 5
H H8A 0.043(3) 0.5601(9) 0.981(5) 0.049(10) Uiso d . . . 1.0 B 5
C C1B 0.4931(14) 0.3034(5) 0.871(2) 0.081(5) Uani d . P D 0.670(10) C 1
H H1B 0.4266 0.2995 0.9284 0.097 Uiso calc U P R 0.670(10) C 1
Cl Cl1B 0.4650(3) 0.34907(7) 0.7540(3) 0.0313(6) Uani d . P D 0.670(10) C 1
Cl Cl2B 0.6482(8) 0.30218(10) 1.0165(7) 0.144(2) Uani d . P D 0.670(10) C 1
Cl Cl3B 0.4766(3) 0.26820(8) 0.7115(4) 0.0588(10) Uani d . P D 0.670(10) C 1
C C1C 0.4697(18) 0.3077(6) 0.854(3) 0.019(3) Uani d . P D 0.330(10) C 2
H H1C 0.3999 0.3121 0.9059 0.022 Uiso calc U P R 0.330(10) C 2
Cl Cl1C 0.4561(10) 0.3443(3) 0.7431(14) 0.117(4) Uani d . P D 0.330(10) C 2
Cl Cl2C 0.6060(5) 0.30258(18) 1.0346(6) 0.0464(14) Uani d . P D 0.330(10) C 2
Cl Cl3C 0.4374(7) 0.26414(17) 0.7853(18) 0.107(3) Uani d . P D 0.330(10) C 2

loop_
_atom_site_aniso_label
_atom_site_aniso_U_11
_atom_site_aniso_U_22
_atom_site_aniso_U_33
_atom_site_aniso_U_12
_atom_site_aniso_U_13
_atom_site_aniso_U_23
C1 0.0254(14) 0.0265(15) 0.0239(13) 0.0026(11) 0.0054(11) 0.0016(11)
C2 0.0278(15) 0.0274(15) 0.0235(13) 0.0050(12) 0.0058(11) 0.0008(11)
C3 0.0250(15) 0.0337(17) 0.0302(15) -0.0006(12) 0.0061(13) 0.0010(12)
C4 0.0331(17) 0.0317(16) 0.0293(15) -0.0053(13) 0.0044(13) -0.0020(13)
C5 0.0335(16) 0.0280(15) 0.0236(13) 0.0028(12) 0.0053(12) 0.0029(11)
C6 0.0441(19) 0.0286(16) 0.0268(15) -0.0007(14) 0.0059(14) -0.0037(13)
C7 0.048(2) 0.0324(17) 0.0282(15) 0.0112(14) 0.0126(14) -0.0005(13)
C8 0.0357(17) 0.0397(17) 0.0268(15) 0.0085(14) 0.0119(13) 0.0020(13)
C9 0.0287(16) 0.0336(16) 0.0245(14) 0.0042(13) 0.0072(12) 0.0026(12)
C10 0.0286(15) 0.0281(15) 0.0193(13) 0.0045(12) 0.0039(11) 0.0018(11)
C11 0.0210(14) 0.0295(15) 0.0290(15) 0.0006(11) 0.0073(12) 0.0023(12)
C12 0.0227(14) 0.0312(15) 0.0269(14) 0.0014(12) 0.0077(12) 0.0013(12)
C13 0.0281(16) 0.0330(17) 0.0289(15) 0.0013(12) 0.0015(13) -0.0035(12)
C14 0.0294(16) 0.0298(16) 0.0310(15) 0.0017(12) 0.0061(13) -0.0047(13)
C15 0.0260(14) 0.0284(15) 0.0266(14) 0.0033(12) 0.0097(12) 0.0041(11)
C16 0.0271(16) 0.0370(17) 0.0272(15) 0.0036(13) 0.0019(13) -0.0043(13)
C17 0.0316(16) 0.0296(16) 0.0323(15) 0.0043(13) 0.0089(13) -0.0067(13)
C18 0.0260(15) 0.0252(15) 0.0308(15) -0.0005(11) 0.0101(12) -0.0002(12)
C19 0.0222(14) 0.0320(15) 0.0225(13) 0.0024(11) 0.0092(11) -0.0044(11)
C20 0.0238(14) 0.0351(16) 0.0237(14) 0.0032(12) 0.0080(11) -0.0017(12)
C21 0.0306(16) 0.0291(17) 0.0412(17) -0.0017(13) 0.0150(14) 0.0003(13)
C22 0.0225(15) 0.0399(18) 0.0397(17) -0.0051(13) 0.0081(13) -0.0094(14)
C23 0.0249(15) 0.0404(18) 0.0267(14) 0.0006(12) 0.0094(12) -0.0054(12)
C24 0.0245(16) 0.054(2) 0.0287(15) -0.0028(15) 0.0029(13) -0.0096(15)
C25 0.0325(17) 0.055(2) 0.0260(15) 0.0086(15) 0.0005(14) 0.0023(15)
C26 0.0359(17) 0.0420(19) 0.0261(15) 0.0104(14) 0.0079(13) 0.0024(13)
C27 0.0307(16) 0.0343(17) 0.0254(14) 0.0027(13) 0.0099(13) -0.0027(12)
C28 0.0236(14) 0.0305(15) 0.0233(13) 0.0039(11) 0.0086(11) -0.0033(11)
N1 0.0233(12) 0.0352(14) 0.0232(12) 0.0049(10) 0.0028(10) -0.0018(10)
N2 0.0290(13) 0.0293(13) 0.0265(12) 0.0067(10) 0.0062(10) -0.0019(11)
O1 0.0210(10) 0.0353(11) 0.0271(10) 0.0052(8) 0.0046(8) -0.0053(8)
O2 0.0293(11) 0.0387(12) 0.0242(10) 0.0069(9) 0.0054(9) -0.0012(8)
O3 0.0334(11) 0.0376(12) 0.0290(11) 0.0067(9) 0.0086(9) 0.0000(9)
O4 0.0290(11) 0.0286(10) 0.0259(10) 0.0065(8) 0.0046(8) 0.0010(8)
O1A 0.0346(12) 0.0388(12) 0.0345(11) 0.0053(9) 0.0082(9) -0.0001(9)
C1A 0.045(2) 0.041(2) 0.043(2) -0.0020(15) 0.0098(17) -0.0014(15)
C2A 0.058(2) 0.045(2) 0.0297(17) 0.0149(17) 0.0107(16) 0.0044(15)
C3A 0.0364(19) 0.066(2) 0.0329(18) 0.0121(17) 0.0104(15) -0.0026(16)
C4A 0.040(2) 0.055(2) 0.0401(19) 0.0006(17) 0.0105(16) -0.0052(17)
C1B 0.092(11) 0.074(8) 0.104(10) 0.025(6) 0.069(9) 0.028(6)
Cl1B 0.0260(10) 0.0291(9) 0.0398(10) 0.0000(7) 0.0126(7) 0.0045(7)
Cl2B 0.158(4) 0.0511(15) 0.123(3) -0.005(2) -0.082(2) -0.0062(17)
Cl3B 0.0448(12) 0.0387(12) 0.0719(14) 0.0018(8) -0.0070(9) -0.0135(8)
C1C 0.005(4) 0.016(7) 0.031(7) 0.007(4) 0.002(4) 0.002(5)
Cl1C 0.065(5) 0.104(6) 0.191(9) -0.022(4) 0.055(5) -0.015(5)
Cl2C 0.044(2) 0.069(3) 0.0239(19) 0.0093(16) 0.0088(18) 0.0051(14)
Cl3C 0.055(3) 0.067(3) 0.155(7) -0.021(2) -0.019(4) 0.032(3)

loop_
_atom_type_symbol
_atom_type_description
_atom_type_scat_dispersion_real
_atom_type_scat_dispersion_imag
_atom_type_scat_source
C C 0.0033 0.0016 'International Tables Vol C Tables 4.2.6.8 and 6.1.1.4'
H H 0.0000 0.0000 'International Tables Vol C Tables 4.2.6.8 and 6.1.1.4'
N N 0.0061 0.0033 'International Tables Vol C Tables 4.2.6.8 and 6.1.1.4'
O O 0.0106 0.0060 'International Tables Vol C Tables 4.2.6.8 and 6.1.1.4'
Cl Cl 0.1484 0.1585 'International Tables Vol C Tables 4.2.6.8 and 6.1.1.4'

loop_
_geom_angle_atom_site_label_1
_geom_angle_atom_site_label_2
_geom_angle_atom_site_label_3
_geom_angle_site_symmetry_3
_geom_angle
C2 C1 C10 . 118.0(2)
C2 C1 C19 3_666 122.3(2)
C10 C1 C19 3_666 119.7(2)
C1 C2 O1 . 117.9(2)
C1 C2 C3 . 122.4(3)
O1 C2 C3 . 119.5(3)
C4 C3 C2 . 119.6(3)
C4 C3 H1 . 121.4(18)
C2 C3 H1 . 119.0(18)
C3 C4 C5 . 121.3(3)
C3 C4 H2 . 121.0(19)
C5 C4 H2 . 117.4(19)
C4 C5 C6 . 122.1(3)
C4 C5 C10 . 118.9(3)
C6 C5 C10 . 119.1(3)
C7 C6 C5 . 120.7(3)
C7 C6 H3 . 121.(2)
C5 C6 H3 . 118.(2)
C6 C7 C8 . 120.5(3)
C6 C7 H4 . 116.9(18)
C8 C7 H4 . 122.5(18)
C9 C8 C7 . 119.8(3)
C9 C8 H5 . 118.5(16)
C7 C8 H5 . 121.6(16)
C8 C9 C10 . 121.4(3)
C8 C9 H6 . 119.(2)
C10 C9 H6 . 119.6(19)
C9 C10 C5 . 118.4(3)
C9 C10 C1 . 121.9(3)
C5 C10 C1 . 119.6(3)
O2 C11 N1 . 128.1(3)
O2 C11 O1 . 123.5(2)
N1 C11 O1 . 108.4(2)
C13 C12 C17 . 119.5(3)
C13 C12 N1 . 117.4(2)
C17 C12 N1 . 123.1(2)
C12 C13 C14 . 120.4(3)
C12 C13 H8 . 121.9(19)
C14 C13 H8 . 117.7(18)
C15 C14 C13 . 120.1(3)
C15 C14 H9 . 120.(2)
C13 C14 H9 . 119.(2)
C16 C15 C14 . 119.5(3)
C16 C15 N2 . 122.8(2)
C14 C15 N2 . 117.7(2)
C15 C16 C17 . 120.4(3)
C15 C16 H10 . 120.(2)
C17 C16 H10 . 120.(2)
C12 C17 C16 . 120.1(3)
C12 C17 H11 . 123.3(19)
C16 C17 H11 . 116.5(19)
O3 C18 N2 . 128.5(3)
O3 C18 O4 . 123.4(2)
N2 C18 O4 . 108.1(2)
C20 C19 C28 . 118.0(2)
C20 C19 C1 3_666 122.9(2)
C28 C19 C1 3_666 119.1(2)
C19 C20 O4 . 117.8(2)
C19 C20 C21 . 122.7(3)
O4 C20 C21 . 119.2(3)
C22 C21 C20 . 120.0(3)
C22 C21 H13 . 118.9(18)
C20 C21 H13 . 121.1(18)
C21 C22 C23 . 120.8(3)
C21 C22 H14 . 119.8(18)
C23 C22 H14 . 119.3(18)
C22 C23 C24 . 122.1(3)
C22 C23 C28 . 118.9(3)
C24 C23 C28 . 119.0(3)
C25 C24 C23 . 121.2(3)
C25 C24 H15 . 122.(2)
C23 C24 H15 . 116.(2)
C24 C25 C26 . 120.1(3)
C24 C25 H16 . 125.3(19)
C26 C25 H16 . 114.7(19)
C27 C26 C25 . 120.6(3)
C27 C26 H17 . 113.5(17)
C25 C26 H17 . 125.9(17)
C26 C27 C28 . 121.1(3)
C26 C27 H18 . 119.6(16)
C28 C27 H18 . 119.3(16)
C27 C28 C23 . 118.1(2)
C27 C28 C19 . 122.4(3)
C23 C28 C19 . 119.6(2)
C11 N1 C12 . 124.9(2)
C11 N1 H7 . 117.8(19)
C12 N1 H7 . 117.2(19)
C18 N2 C15 . 124.4(2)
C18 N2 H12 . 119.4(18)
C15 N2 H12 . 115.2(18)
C11 O1 C2 . 115.9(2)
C18 O4 C20 . 116.4(2)
C1A O1A C4A . 108.3(2)
O1A C1A C2A . 105.9(3)
O1A C1A H1A . 111.5(14)
C2A C1A H1A . 110.9(14)
O1A C1A H2A . 106.(2)
C2A C1A H2A . 109.(2)
H1A C1A H2A . 113.(3)
C3A C2A C1A . 102.7(3)
C3A C2A H3A . 113.9(17)
C1A C2A H3A . 113.5(18)
C3A C2A H4A . 112.(2)
C1A C2A H4A . 110.(2)
H3A C2A H4A . 105.(3)
C2A C3A C4A . 102.3(3)
C2A C3A H5A . 108.2(17)
C4A C3A H5A . 113.6(17)
C2A C3A H6A . 110.(2)
C4A C3A H6A . 115.(2)
H5A C3A H6A . 107.(3)
O1A C4A C3A . 105.4(3)
O1A C4A H7A . 108.(2)
C3A C4A H7A . 114.(2)
O1A C4A H8A . 113.(2)
C3A C4A H8A . 108.(2)
H7A C4A H8A . 109.(3)
Cl2B C1B Cl3B . 109.5(8)
Cl2B C1B Cl1B . 109.9(9)
Cl3B C1B Cl1B . 105.0(9)
Cl2B C1B H1B . 110.7
Cl3B C1B H1B . 110.7
Cl1B C1B H1B . 110.7
Cl1C C1C Cl3C . 127.1(14)
Cl1C C1C Cl2C . 118.7(11)
Cl3C C1C Cl2C . 103.0(11)
Cl1C C1C H1C . 101.1
Cl3C C1C H1C . 101.1
Cl2C C1C H1C . 101.1

loop_
_geom_bond_atom_site_label_1
_geom_bond_atom_site_label_2
_geom_bond_site_symmetry_2
_geom_bond_distance
C1 C2 . 1.375(4)
C1 C10 . 1.434(4)
C1 C19 3_666 1.494(4)
C2 O1 . 1.399(3)
C2 C3 . 1.406(4)
C3 C4 . 1.358(4)
C3 H1 . 0.96(3)
C4 C5 . 1.411(4)
C4 H2 . 0.96(3)
C5 C6 . 1.420(4)
C5 C10 . 1.424(4)
C6 C7 . 1.365(5)
C6 H3 . 0.91(3)
C7 C8 . 1.409(4)
C7 H4 . 0.96(3)
C8 C9 . 1.373(4)
C8 H5 . 1.03(3)
C9 C10 . 1.409(4)
C9 H6 . 0.95(3)
C11 O2 . 1.200(3)
C11 N1 . 1.353(4)
C11 O1 . 1.384(3)
C12 C13 . 1.380(4)
C12 C17 . 1.382(4)
C12 N1 . 1.415(3)
C13 C14 . 1.389(4)
C13 H8 . 0.97(3)
C14 C15 . 1.381(4)
C14 H9 . 0.94(3)
C15 C16 . 1.380(4)
C15 N2 . 1.430(3)
C16 C17 . 1.388(4)
C16 H10 . 0.91(3)
C17 H11 . 0.97(3)
C18 O3 . 1.202(3)
C18 N2 . 1.341(4)
C18 O4 . 1.384(3)
C19 C20 . 1.361(4)
C19 C28 . 1.436(4)
C19 C1 3_666 1.494(4)
C20 O4 . 1.402(3)
C20 C21 . 1.406(4)
C21 C22 . 1.355(4)
C21 H13 . 0.93(3)
C22 C23 . 1.412(4)
C22 H14 . 0.93(3)
C23 C24 . 1.421(4)
C23 C28 . 1.429(4)
C24 C25 . 1.355(5)
C24 H15 . 0.89(4)
C25 C26 . 1.404(5)
C25 H16 . 0.95(3)
C26 C27 . 1.372(4)
C26 H17 . 1.01(3)
C27 C28 . 1.413(4)
C27 H18 . 1.04(3)
N1 H7 . 0.91(3)
N2 H12 . 0.91(3)
O1A C1A . 1.449(4)
O1A C4A . 1.477(4)
C1A C2A . 1.513(5)
C1A H1A . 1.00(3)
C1A H2A . 1.04(4)
C2A C3A . 1.503(5)
C2A H3A . 1.06(3)
C2A H4A . 0.95(4)
C3A C4A . 1.515(5)
C3A H5A . 1.09(3)
C3A H6A . 1.05(4)
C4A H7A . 0.95(4)
C4A H8A . 0.99(4)
C1B Cl2B . 1.700(14)
C1B Cl3B . 1.772(16)
C1B Cl1B . 1.843(17)
C1B H1B . 1.0
C1C Cl1C . 1.56(3)
C1C Cl3C . 1.63(2)
C1C Cl2C . 1.713(17)
C1C H1C . 1.0
